data_2102548
loop_
_publ_author_name
'Fernandes, Manuel A.'
'Levendis, D. C.'

_publ_section_title
;
 Photodimerization of the \a'-polymorph of
 <i>ortho</i>-ethoxy-<i>trans</i>-cinnamic acid in the solid state. I.
 Monitoring the reaction at 293K
;
_journal_date_accepted 2004-04-01
_journal_date_recd_electronic 2004-01-13
_journal_issue 3
_journal_name_full 'Acta Crystallographica Section B'
_journal_page_first 315
_journal_page_last 324
_journal_paper_category FA
_journal_paper_doi 10.1107/S0108768104007955
_journal_volume 60
_journal_year 2004
_chemical_formula_moiety '0.912(C22 H24 O6), 1.176(C11 H12 O3)'
_chemical_formula_sum 'C11 H12 O3'
_chemical_formula_weight 576.62
_chemical_name_common
;
ortho-ethoxy-trans-cinnamic acid and 2,2'-diethoxy alpha-truxillic acid
;
_chemical_name_systematic
;
  (E)-3-(2-Ethoxyphenyl)propenoic acid and
trans-2,4-bis(2-ethoxyphenyl)-trans-1,3-cyclobutane-dicarboxylic acid
;
_space_group_IT_number 2
_symmetry_cell_setting triclinic
_symmetry_space_group_name_Hall '-P 1'
_symmetry_space_group_name_H-M 'P -1'
_atom_sites_solution_hydrogens geom
_atom_sites_solution_primary direct
_atom_sites_solution_secondary difmap
_audit_creation_method SHELXL-97
_cell_angle_alpha 98.323(3)
_cell_angle_beta 91.809(3)
_cell_angle_gamma 111.336(3)
_cell_formula_units_Z 6
_cell_length_a 8.3863(13)
_cell_length_b 10.9711(18)
_cell_length_c 17.427(3)
_cell_measurement_reflns_used 1002
_cell_measurement_temperature 173(2)
_cell_measurement_theta_max 26.99
_cell_measurement_theta_min 2.62
_cell_volume 1471.6(4)
_computing_cell_refinement 'Bruker SMART'
_computing_data_collection 'Bruker SMART'
_computing_data_reduction 'Bruker SHELXTL'
_computing_molecular_graphics 'Bruker SHELXTL'
_computing_publication_material 'Bruker SHELXTL'
_computing_structure_refinement 'SHELXL-97 (Sheldrick, 1997)'
_computing_structure_solution 'SHELXS-97 (Sheldrick, 1990)'
_diffrn_ambient_temperature 173(2)
_diffrn_measured_fraction_theta_full 0.992
_diffrn_measured_fraction_theta_max 0.992
_diffrn_measurement_device_type 'CCD area detector'
_diffrn_measurement_method 'phi and omega scans'
_diffrn_radiation_monochromator graphite
_diffrn_radiation_source 'fine-focus sealed tube'
_diffrn_radiation_type MoK\a
_diffrn_radiation_wavelength 0.71073
_diffrn_reflns_av_R_equivalents 0.0281
_diffrn_reflns_av_sigmaI/netI 0.0671
_diffrn_reflns_limit_h_max 10
_diffrn_reflns_limit_h_min -10
_diffrn_reflns_limit_k_max 7
_diffrn_reflns_limit_k_min -13
_diffrn_reflns_limit_l_max 19
_diffrn_reflns_limit_l_min -21
_diffrn_reflns_number 8385
_diffrn_reflns_theta_full 25.50
_diffrn_reflns_theta_max 25.50
_diffrn_reflns_theta_min 1.19
_exptl_absorpt_coefficient_mu 0.094
_exptl_absorpt_correction_T_max 0.9869
_exptl_absorpt_correction_T_min 0.9588
_exptl_absorpt_correction_type none
_exptl_crystal_colour white
_exptl_crystal_density_diffrn 1.301
_exptl_crystal_density_method 'not measured'
_exptl_crystal_description irregular
_exptl_crystal_F_000 612
_exptl_crystal_size_max 0.45
_exptl_crystal_size_mid 0.24
_exptl_crystal_size_min 0.14
_refine_diff_density_max 0.185
_refine_diff_density_min -0.256
_refine_ls_extinction_method none
_refine_ls_goodness_of_fit_ref 0.985
_refine_ls_hydrogen_treatment mixed
_refine_ls_matrix_type full
_refine_ls_number_parameters 395
_refine_ls_number_reflns 5439
_refine_ls_number_restraints 0
_refine_ls_restrained_S_all 0.985
_refine_ls_R_factor_all 0.1169
_refine_ls_R_factor_gt 0.0543
_refine_ls_shift/su_max 0.000
_refine_ls_shift/su_mean 0.000
_refine_ls_structure_factor_coef Fsqd
_refine_ls_weighting_details 'calc w=1/[\s^2^(Fo^2^)+(0.0627P)^2^+0.0000P] where P=(Fo^2^+2Fc^2^)/3'
_refine_ls_weighting_scheme calc
_refine_ls_wR_factor_gt 0.1181
_refine_ls_wR_factor_ref 0.1395
_reflns_number_gt 3015
_reflns_number_total 5439
_reflns_threshold_expression >2sigma(I)
_cod_data_source_file ws5010.cif
_cod_data_source_block rd36hlts
_cod_depositor_comments
;
The following automatic conversions were performed:
'_symmetry_cell_setting' value 'Triclinic' changed to 'triclinic'
according to '/home/saulius/struct/CIF-dictionaries/cif_core.dic'
dictionary named 'cif_core.dic' version 2.4.1 from 2010-06-29.

Automatic conversion script
Id: cif_fix_enum 1527 2010-12-29 10:47:43Z saulius 

The following automatic conversions were performed:

'_symmetry_cell_setting' value 'Triclinic' changed to 'triclinic'
according to /home/saulius/struct/CIF-dictionaries/cif_core.dic
dictionary named 'cif_core.dic' version 2.4.1 from 2010-06-29.

Automatic conversion script
Id: cif_fix_values 1715 2011-07-08 13:25:40Z adriana 
;
_cod_original_sg_symbol_H-M P-1
_cod_database_code 2102548

loop_
_symmetry_equiv_pos_as_xyz
'x, y, z'
'-x, -y, -z'

loop_
_atom_site_label
_atom_site_fract_x
_atom_site_fract_y
_atom_site_fract_z
_atom_site_U_iso_or_equiv
_atom_site_adp_type
_atom_site_calc_flag
_atom_site_refinement_flags
_atom_site_occupancy
_atom_site_disorder_assembly
_atom_site_disorder_group
_atom_site_type_symbol
C1A 1.0137(14) 0.0190(11) 0.2217(7) 0.045(3) Uiso d P 0.088(3) A 2 C
C2A 1.0055(14) 0.0165(11) 0.3016(7) 0.045(3) Uiso d PR 0.088(3) A 2 C
C3A 1.1474(14) 0.0252(11) 0.3475(7) 0.045(3) Uiso d PR 0.088(3) A 2 C
H3A 1.1421 0.0257 0.4019 0.054 Uiso calc PR 0.088(3) A 2 H
C4A 1.2966(14) 0.0331(11) 0.3144(7) 0.045(3) Uiso d PR 0.088(3) A 2 C
H4A 1.3939 0.0383 0.3461 0.054 Uiso calc PR 0.088(3) A 2 H
C5A 1.3067(14) 0.0338(11) 0.2359(7) 0.045(3) Uiso d PR 0.088(3) A 2 C
H5A 1.4102 0.0388 0.2134 0.054 Uiso calc PR 0.088(3) A 2 H
C6A 1.1674(14) 0.0270(11) 0.1905(7) 0.045(3) Uiso d PR 0.088(3) A 2 C
H6A 1.1753 0.0278 0.1363 0.054 Uiso calc PR 0.088(3) A 2 H
C11A 0.8605(14) 0.0056(11) 0.1713(7) 0.024(6) Uiso d PR 0.088(3) A 2 C
H11A 0.7609 0.0010 0.1972 0.029 Uiso calc PR 0.088(3) A 2 H
C12A 0.8448(14) -0.0007(11) 0.0940(7) 0.016(5) Uiso d PR 0.088(3) A 2 C
H12A 0.9414 0.0034 0.0659 0.019 Uiso calc PR 0.088(3) A 2 H
C13A 0.6856(14) -0.0137(11) 0.0512(7) 0.045(3) Uiso d PR 0.088(3) A 2 C
C21A 0.8378(14) 0.0107(11) 0.4119(7) 0.045(3) Uiso d PR 0.088(3) A 2 C
H21A 0.9281 0.0912 0.4418 0.054 Uiso calc PR 0.088(3) A 2 H
H21B 0.8511 -0.0683 0.4278 0.054 Uiso calc PR 0.088(3) A 2 H
C22A 0.6637(14) 0.0114(11) 0.4270(7) 0.045(3) Uiso d PR 0.088(3) A 2 C
H22A 0.6491 0.0131 0.4826 0.068 Uiso calc PR 0.088(3) A 2 H
H22B 0.5755 -0.0687 0.3971 0.068 Uiso calc PR 0.088(3) A 2 H
H22C 0.6522 0.0901 0.4111 0.068 Uiso calc PR 0.088(3) A 2 H
O11A 0.6837(14) -0.0182(11) -0.0221(7) 0.045(3) Uiso d PR 0.088(3) A 2 O
H1A 0.5860 -0.0257 -0.0403 0.068 Uiso calc PR 0.088(3) A 2 H
O12A 0.5587(14) -0.0199(11) 0.0899(7) 0.045(3) Uiso d PR 0.088(3) A 2 O
O21A 0.8525(14) 0.0081(11) 0.3298(7) 0.045(3) Uiso d PR 0.088(3) A 2 O
C1B 0.7657(16) 0.3289(12) 0.1256(7) 0.045(3) Uiso d P 0.088(3) A 2 C
C2B 0.7669(16) 0.3147(12) 0.0443(7) 0.045(3) Uiso d PR 0.088(3) A 2 C
C3B 0.6277(16) 0.3116(12) -0.0017(7) 0.045(3) Uiso d PR 0.088(3) A 2 C
H3B 0.6293 0.3020 -0.0567 0.054 Uiso calc PR 0.088(3) A 2 H
C4B 0.4867(16) 0.3223(12) 0.0326(7) 0.045(3) Uiso d PR 0.088(3) A 2 C
H4B 0.3912 0.3204 0.0009 0.054 Uiso calc PR 0.088(3) A 2 H
C5B 0.4822(16) 0.3359(12) 0.1122(7) 0.045(3) Uiso d PR 0.088(3) A 2 C
H5B 0.3842 0.3428 0.1355 0.054 Uiso calc PR 0.088(3) A 2 H
C6B 0.6215(16) 0.3394(12) 0.1578(7) 0.045(3) Uiso d PR 0.088(3) A 2 C
H6B 0.6185 0.3492 0.2128 0.054 Uiso calc PR 0.088(3) A 2 H
C11B 0.9158(16) 0.3389(12) 0.1755(7) 0.016(6) Uiso d PR 0.088(3) A 2 C
H11B 1.0162 0.3438 0.1502 0.020 Uiso calc PR 0.088(3) A 2 H
C12B 0.9274(16) 0.3418(12) 0.2527(7) 0.013(5) Uiso d PR 0.088(3) A 2 C
H12B 0.8300 0.3378 0.2801 0.016 Uiso calc PR 0.088(3) A 2 H
C13B 1.0839(16) 0.3509(12) 0.2962(7) 0.045(3) Uiso d PR 0.088(3) A 2 C
C21B 0.9159(16) 0.2843(12) -0.0679(7) 0.045(3) Uiso d PR 0.088(3) A 2 C
H21C 0.9092 0.3611 -0.0895 0.054 Uiso calc PR 0.088(3) A 2 H
H21D 0.8174 0.2037 -0.0922 0.054 Uiso calc PR 0.088(3) A 2 H
C22B 1.0817(16) 0.2678(12) -0.0842(7) 0.045(3) Uiso d PR 0.088(3) A 2 C
H22D 1.0889 0.2531 -0.1406 0.068 Uiso calc PR 0.088(3) A 2 H
H22E 1.0867 0.1915 -0.0626 0.068 Uiso calc PR 0.088(3) A 2 H
H22F 1.1781 0.3482 -0.0600 0.068 Uiso calc PR 0.088(3) A 2 H
O11B 1.0706(16) 0.3395(12) 0.3686(7) 0.045(3) Uiso d PR 0.088(3) A 2 O
H1B 1.1657 0.3458 0.3893 0.068 Uiso calc PR 0.088(3) A 2 H
O12B 1.2199(16) 0.3680(12) 0.2627(7) 0.045(3) Uiso d PR 0.088(3) A 2 O
O21B 0.9117(16) 0.3054(12) 0.0150(7) 0.045(3) Uiso d PR 0.088(3) A 2 O
C1C 0.2223(3) 0.6536(2) 0.42299(12) 0.0314(6) Uani d . 1 . . C
C2C 0.2244(3) 0.6470(2) 0.34199(13) 0.0348(6) Uani d . 1 . . C
C3C 0.0739(3) 0.6236(3) 0.29572(14) 0.0488(7) Uani d . 1 . . C
H3C 0.0745 0.6144 0.2407 0.059 Uiso calc R 1 . . H
C4C -0.0752(3) 0.6137(3) 0.32968(15) 0.0555(8) Uani d . 1 . . C
H4C -0.1771 0.5974 0.2978 0.067 Uiso calc R 1 . . H
C5C -0.0786(3) 0.6272(3) 0.40957(15) 0.0486(7) Uani d . 1 . . C
H5C -0.1808 0.6237 0.4328 0.058 Uiso calc R 1 . . H
C6C 0.0689(3) 0.6460(2) 0.45519(14) 0.0381(6) Uani d . 1 . . C
H6C 0.0660 0.6540 0.5101 0.046 Uiso calc R 1 . . H
C11C 0.3734(3) 0.6618(2) 0.47051(12) 0.0312(6) Uani d . 1 . . C
H11C 0.4741 0.6704 0.4447 0.037 Uiso calc R 1 . . H
C12C 0.3839(3) 0.6584(2) 0.54665(13) 0.0370(6) Uani d . 1 . . C
H12C 0.2887 0.6575 0.5750 0.044 Uiso calc R 1 . . H
C13C 0.5366(3) 0.6559(2) 0.58789(13) 0.0358(6) Uani d . 1 . . C
C21C 0.3890(3) 0.6673(3) 0.23126(12) 0.0404(6) Uani d . 1 . . C
H21E 0.3547 0.7393 0.2174 0.048 Uiso calc R 1 . . H
H21F 0.3113 0.5821 0.2002 0.048 Uiso calc R 1 . . H
C22C 0.5712(3) 0.6925(3) 0.21517(13) 0.0469(7) Uani d . 1 . . C
H22G 0.6478 0.7722 0.2501 0.070 Uiso calc R 1 . . H
H22H 0.5857 0.7057 0.1610 0.070 Uiso calc R 1 . . H
H22I 0.5997 0.6162 0.2238 0.070 Uiso calc R 1 . . H
O11C 0.51355(19) 0.63430(18) 0.65987(9) 0.0530(5) Uani d . 1 . . O
H1C 0.6043 0.6331 0.6810 0.080 Uiso calc R 1 . . H
O12C 0.6715(2) 0.66913(17) 0.55821(8) 0.0439(5) Uani d . 1 . . O
O21C 0.37849(18) 0.66266(17) 0.31313(8) 0.0388(4) Uani d . 1 . . O
C1D 1.0117(3) 0.0381(2) 0.23083(14) 0.0290(6) Uani d P 0.912(3) A 1 C
C2D 0.9942(3) -0.0037(3) 0.30312(14) 0.0298(6) Uani d P 0.912(3) A 1 C
C3D 1.1228(3) -0.0346(3) 0.33792(15) 0.0412(8) Uani d P 0.912(3) A 1 C
H3D 1.1105 -0.0624 0.3873 0.049 Uiso calc PR 0.912(3) A 1 H
C4D 1.2683(3) -0.0248(3) 0.30058(16) 0.0447(8) Uani d P 0.912(3) A 1 C
H4D 1.3560 -0.0461 0.3244 0.054 Uiso calc PR 0.912(3) A 1 H
C5D 1.2880(4) 0.0155(3) 0.22913(16) 0.0413(7) Uani d P 0.912(3) A 1 C
H5D 1.3884 0.0216 0.2036 0.050 Uiso calc PR 0.912(3) A 1 H
C6D 1.1600(3) 0.0472(3) 0.19473(15) 0.0351(7) Uani d P 0.912(3) A 1 C
H6D 1.1740 0.0757 0.1456 0.042 Uiso calc PR 0.912(3) A 1 H
C11D 0.8753(3) 0.0841(3) 0.20037(13) 0.0319(6) Uani d P 0.912(3) A 1 C
H11D 0.7585 0.0210 0.2082 0.038 Uiso calc PR 0.912(3) A 1 H
C12D 0.8773(3) 0.1158(2) 0.11698(13) 0.0325(7) Uani d P 0.912(3) A 1 C
H12D 0.9794 0.1099 0.0910 0.039 Uiso calc PR 0.912(3) A 1 H
C13D 0.7111(3) 0.0426(3) 0.06600(13) 0.0293(6) Uani d P 0.912(3) A 1 C
C21D 0.8345(3) -0.0253(3) 0.41589(14) 0.0417(7) Uani d P 0.912(3) A 1 C
H21G 0.9332 0.0447 0.4485 0.050 Uiso calc PR 0.912(3) A 1 H
H21H 0.8368 -0.1128 0.4225 0.050 Uiso calc PR 0.912(3) A 1 H
C22D 0.6696(3) -0.0150(3) 0.43987(15) 0.0428(7) Uani d P 0.912(3) A 1 C
H22J 0.6697 0.0726 0.4342 0.064 Uiso calc PR 0.912(3) A 1 H
H22K 0.6581 -0.0270 0.4943 0.064 Uiso calc PR 0.912(3) A 1 H
H22L 0.5729 -0.0840 0.4068 0.064 Uiso calc PR 0.912(3) A 1 H
O11D 0.7303(2) 0.0347(2) -0.00935(9) 0.0390(5) Uani d P 0.912(3) A 1 O
H1D 0.6353 -0.0109 -0.0348 0.059 Uiso calc PR 0.912(3) A 1 H
O12D 0.5711(2) 0.0068(2) 0.09141(10) 0.0362(5) Uani d P 0.912(3) A 1 O
O21D 0.8454(2) -0.0097(2) 0.33606(10) 0.0333(5) Uani d P 0.912(3) A 1 O
C1E 0.7681(3) 0.3129(3) 0.11991(14) 0.0305(6) Uani d P 0.912(3) A 1 C
C2E 0.7770(3) 0.3377(3) 0.04359(14) 0.0303(6) Uani d P 0.912(3) A 1 C
C3E 0.6464(3) 0.3634(3) 0.00652(15) 0.0420(8) Uani d P 0.912(3) A 1 C
H3E 0.6529 0.3794 -0.0457 0.050 Uiso calc PR 0.912(3) A 1 H
C4E 0.5075(3) 0.3656(3) 0.04598(17) 0.0452(8) Uani d P 0.912(3) A 1 C
H4E 0.4169 0.3810 0.0202 0.054 Uiso calc PR 0.912(3) A 1 H
C5E 0.4977(4) 0.3459(3) 0.12222(17) 0.0419(7) Uani d P 0.912(3) A 1 C
H5E 0.4033 0.3504 0.1496 0.050 Uiso calc PR 0.912(3) A 1 H
C6E 0.6289(3) 0.3192(3) 0.15836(16) 0.0381(7) Uani d P 0.912(3) A 1 C
H6E 0.6227 0.3050 0.2108 0.046 Uiso calc PR 0.912(3) A 1 H
C11E 0.9009(3) 0.2651(3) 0.15133(13) 0.0316(6) Uani d P 0.912(3) A 1 C
H11E 1.0189 0.3268 0.1440 0.038 Uiso calc PR 0.912(3) A 1 H
C12E 0.8958(3) 0.2327(3) 0.23490(13) 0.0321(7) Uani d P 0.912(3) A 1 C
H12E 0.7922 0.2374 0.2601 0.038 Uiso calc PR 0.912(3) A 1 H
C13E 1.0594(3) 0.3035(3) 0.28721(14) 0.0290(6) Uani d P 0.912(3) A 1 C
C21E 0.9162(3) 0.3193(3) -0.07374(14) 0.0387(7) Uani d P 0.912(3) A 1 C
H21I 0.9171 0.4017 -0.0909 0.046 Uiso calc PR 0.912(3) A 1 H
H21J 0.8102 0.2451 -0.0979 0.046 Uiso calc PR 0.912(3) A 1 H
C22E 1.0718(4) 0.2918(3) -0.09773(16) 0.0487(8) Uani d P 0.912(3) A 1 C
H22M 1.1758 0.3689 -0.0771 0.073 Uiso calc PR 0.912(3) A 1 H
H22N 1.0670 0.2745 -0.1547 0.073 Uiso calc PR 0.912(3) A 1 H
H22O 1.0742 0.2140 -0.0770 0.073 Uiso calc PR 0.912(3) A 1 H
O11E 1.0387(2) 0.2971(2) 0.36085(9) 0.0364(5) Uani d P 0.912(3) A 1 O
H1E 1.1353 0.3243 0.3863 0.055 Uiso calc PR 0.912(3) A 1 H
O12E 1.1990(3) 0.3515(2) 0.26216(11) 0.0351(5) Uani d P 0.912(3) A 1 O
O21E 0.9211(2) 0.3334(2) 0.00973(10) 0.0359(5) Uani d P 0.912(3) A 1 O

loop_
_atom_site_aniso_label
_atom_site_aniso_U_11
_atom_site_aniso_U_22
_atom_site_aniso_U_33
_atom_site_aniso_U_12
_atom_site_aniso_U_13
_atom_site_aniso_U_23
C1C 0.0349(13) 0.0308(14) 0.0286(13) 0.0123(11) 0.0033(10) 0.0049(10)
C2C 0.0307(13) 0.0448(16) 0.0325(14) 0.0181(12) 0.0036(11) 0.0072(11)
C3C 0.0418(15) 0.080(2) 0.0328(15) 0.0302(15) 0.0038(12) 0.0164(14)
C4C 0.0403(16) 0.092(2) 0.0491(17) 0.0371(16) 0.0049(13) 0.0237(16)
C5C 0.0381(15) 0.067(2) 0.0519(17) 0.0278(15) 0.0147(13) 0.0219(15)
C6C 0.0404(14) 0.0432(16) 0.0347(14) 0.0196(13) 0.0062(11) 0.0081(12)
C11C 0.0315(13) 0.0322(14) 0.0295(13) 0.0119(11) 0.0029(10) 0.0034(10)
C12C 0.0347(14) 0.0459(17) 0.0295(14) 0.0146(13) 0.0021(11) 0.0047(11)
C13C 0.0394(15) 0.0394(16) 0.0248(13) 0.0111(13) -0.0001(11) 0.0040(11)
C21C 0.0427(15) 0.0586(18) 0.0255(13) 0.0239(14) 0.0046(11) 0.0106(12)
C22C 0.0371(14) 0.0638(19) 0.0337(14) 0.0135(14) 0.0026(11) 0.0037(13)
O11C 0.0392(10) 0.0894(15) 0.0296(10) 0.0196(10) 0.0003(8) 0.0199(10)
O12C 0.0414(10) 0.0648(13) 0.0263(9) 0.0219(9) 0.0017(8) 0.0043(8)
O21C 0.0320(9) 0.0614(12) 0.0269(9) 0.0207(9) 0.0016(7) 0.0110(8)
C1D 0.0285(14) 0.0277(15) 0.0292(14) 0.0089(12) -0.0019(11) 0.0050(11)
C2D 0.0310(14) 0.0288(15) 0.0287(14) 0.0105(12) -0.0018(11) 0.0046(11)
C3D 0.0462(17) 0.052(2) 0.0322(16) 0.0262(16) -0.0050(13) 0.0106(14)
C4D 0.0404(17) 0.054(2) 0.0488(19) 0.0305(16) -0.0042(14) 0.0044(16)
C5D 0.0344(16) 0.054(2) 0.0397(17) 0.0236(15) 0.0002(13) 0.0012(14)
C6D 0.0332(15) 0.0424(18) 0.0313(15) 0.0162(14) 0.0024(12) 0.0058(13)
C11D 0.0295(14) 0.0384(17) 0.0291(14) 0.0134(13) 0.0002(11) 0.0087(12)
C12D 0.0294(14) 0.0447(18) 0.0266(14) 0.0187(13) 0.0008(11) 0.0034(12)
C13D 0.0367(16) 0.0339(17) 0.0215(14) 0.0171(13) 0.0038(12) 0.0063(11)
C21D 0.0450(17) 0.057(2) 0.0286(15) 0.0236(16) -0.0003(12) 0.0124(14)
C22D 0.0464(17) 0.056(2) 0.0307(15) 0.0239(16) 0.0031(13) 0.0105(14)
O11D 0.0359(11) 0.0530(14) 0.0224(10) 0.0115(11) -0.0012(8) 0.0027(9)
O12D 0.0335(10) 0.0431(12) 0.0272(10) 0.0090(9) 0.0006(8) 0.0055(9)
O21D 0.0298(10) 0.0493(12) 0.0240(10) 0.0161(9) 0.0014(7) 0.0129(8)
C1E 0.0302(14) 0.0327(16) 0.0301(15) 0.0134(13) -0.0007(11) 0.0065(12)
C2E 0.0305(14) 0.0295(16) 0.0299(14) 0.0106(12) -0.0008(11) 0.0044(12)
C3E 0.0453(17) 0.057(2) 0.0303(15) 0.0265(16) -0.0054(13) 0.0123(14)
C4E 0.0423(17) 0.054(2) 0.0504(19) 0.0289(16) -0.0058(14) 0.0147(16)
C5E 0.0372(16) 0.0492(19) 0.0469(18) 0.0244(15) 0.0029(13) 0.0099(14)
C6E 0.0394(16) 0.0451(19) 0.0314(15) 0.0171(14) 0.0021(12) 0.0083(13)
C11E 0.0293(14) 0.0382(18) 0.0257(14) 0.0110(13) 0.0001(11) 0.0051(13)
C12E 0.0303(14) 0.0451(18) 0.0249(14) 0.0190(13) 0.0005(11) 0.0059(12)
C13E 0.0390(16) 0.0316(17) 0.0208(14) 0.0193(14) 0.0009(12) 0.0020(11)
C21E 0.0428(16) 0.053(2) 0.0236(14) 0.0205(15) 0.0011(12) 0.0091(13)
C22E 0.0507(18) 0.063(2) 0.0347(17) 0.0243(17) 0.0055(14) 0.0075(15)
O11E 0.0393(11) 0.0515(13) 0.0186(9) 0.0197(10) -0.0030(8) 0.0009(9)
O12E 0.0356(11) 0.0392(12) 0.0268(10) 0.0106(9) -0.0013(8) 0.0044(8)
O21E 0.0362(10) 0.0516(13) 0.0248(10) 0.0206(10) 0.0009(8) 0.0105(9)

loop_
_atom_type_symbol
_atom_type_description
_atom_type_scat_dispersion_real
_atom_type_scat_dispersion_imag
_atom_type_scat_source
C C 0.0033 0.0016 'International Tables Vol C Tables 4.2.6.8 and 6.1.1.4'
H H 0.0000 0.0000 'International Tables Vol C Tables 4.2.6.8 and 6.1.1.4'
O O 0.0106 0.0060 'International Tables Vol C Tables 4.2.6.8 and 6.1.1.4'

loop_
_geom_angle_atom_site_label_1
_geom_angle_atom_site_label_2
_geom_angle_atom_site_label_3
_geom_angle
C6A C1A C2A 117.9
C6A C1A C11A 121.2
C2A C1A C11A 120.9
O21A C2A C3A 123.6
O21A C2A C1A 116.0
C3A C2A C1A 120.4
C4A C3A C2A 119.9
C4A C3A H3A 120.1
C2A C3A H3A 120.1
C3A C4A C5A 120.7
C3A C4A H4A 119.7
C5A C4A H4A 119.7
C6A C5A C4A 119.6
C6A C5A H5A 120.2
C4A C5A H5A 120.2
C5A C6A C1A 121.6
C5A C6A H6A 119.2
C1A C6A H6A 119.2
C12A C11A C1A 128.2
C12A C11A H11A 115.9
C1A C11A H11A 115.9
C11A C12A C13A 122.7
C11A C12A H12A 118.7
C13A C12A H12A 118.7
O12A C13A O11A 124.5
O12A C13A C12A 117.5
O11A C13A C12A 118.0
O21A C21A C22A 107.2
O21A C21A H21A 110.3
C22A C21A H21A 110.3
O21A C21A H21B 110.3
C22A C21A H21B 110.3
H21A C21A H21B 108.5
C21A C22A H22A 109.5
C21A C22A H22B 109.5
H22A C22A H22B 109.5
C21A C22A H22C 109.5
H22A C22A H22C 109.5
H22B C22A H22C 109.5
C13A O11A H1A 109.5
C2A O21A C21A 118.8
C6B C1B C2B 118.0
C6B C1B C11B 120.8
C2B C1B C11B 121.2
O21B C2B C3B 123.3
O21B C2B C1B 116.1
C3B C2B C1B 120.6
C4B C3B C2B 119.6
C4B C3B H3B 120.2
C2B C3B H3B 120.2
C3B C4B C5B 120.9
C3B C4B H4B 119.6
C5B C4B H4B 119.6
C6B C5B C4B 119.2
C6B C5B H5B 120.4
C4B C5B H5B 120.4
C5B C6B C1B 121.7
C5B C6B H6B 119.1
C1B C6B H6B 119.1
C12B C11B C1B 127.4
C12B C11B H11B 116.3
C1B C11B H11B 116.3
C11B C12B C13B 122.5
C11B C12B H12B 118.7
C13B C12B H12B 118.7
O12B C13B O11B 124.4
O12B C13B C12B 120.1
O11B C13B C12B 115.4
O21B C21B C22B 107.2
O21B C21B H21C 110.3
C22B C21B H21C 110.3
O21B C21B H21D 110.3
C22B C21B H21D 110.3
H21C C21B H21D 108.5
C21B C22B H22D 109.5
C21B C22B H22E 109.5
H22D C22B H22E 109.5
C21B C22B H22F 109.5
H22D C22B H22F 109.5
H22E C22B H22F 109.5
C13B O11B H1B 109.5
C2B O21B C21B 118.3
C6C C1C C2C 117.6(2)
C6C C1C C11C 121.9(2)
C2C C1C C11C 120.4(2)
O21C C2C C3C 123.7(2)
O21C C2C C1C 116.09(19)
C3C C2C C1C 120.2(2)
C4C C3C C2C 120.1(2)
C4C C3C H3C 119.9
C2C C3C H3C 119.9
C3C C4C C5C 120.9(2)
C3C C4C H4C 119.6
C5C C4C H4C 119.6
C4C C5C C6C 119.0(2)
C4C C5C H5C 120.5
C6C C5C H5C 120.5
C5C C6C C1C 122.0(2)
C5C C6C H6C 119.0
C1C C6C H6C 119.0
C12C C11C C1C 126.3(2)
C12C C11C H11C 116.8
C1C C11C H11C 116.8
C11C C12C C13C 122.3(2)
C11C C12C H12C 118.9
C13C C12C H12C 118.9
O12C C13C O11C 123.3(2)
O12C C13C C12C 123.7(2)
O11C C13C C12C 113.0(2)
O21C C21C C22C 107.31(18)
O21C C21C H21E 110.3
C22C C21C H21E 110.3
O21C C21C H21F 110.3
C22C C21C H21F 110.3
H21E C21C H21F 108.5
C21C C22C H22G 109.5
C21C C22C H22H 109.5
H22G C22C H22H 109.5
C21C C22C H22I 109.5
H22G C22C H22I 109.5
H22H C22C H22I 109.5
C13C O11C H1C 109.5
C2C O21C C21C 117.62(16)
C6D C1D C2D 118.3(2)
C6D C1D C11D 123.8(2)
C2D C1D C11D 117.6(2)
O21D C2D C3D 123.9(2)
O21D C2D C1D 115.6(2)
C3D C2D C1D 120.5(2)
C4D C3D C2D 119.8(2)
C4D C3D H3D 120.1
C2D C3D H3D 120.1
C5D C4D C3D 120.7(3)
C5D C4D H4D 119.6
C3D C4D H4D 119.6
C4D C5D C6D 119.4(3)
C4D C5D H5D 120.3
C6D C5D H5D 120.3
C5D C6D C1D 121.2(2)
C5D C6D H6D 119.4
C1D C6D H6D 119.4
C1D C11D C12D 119.5(2)
C1D C11D C12E 115.9(2)
C12D C11D C12E 90.37(18)
C1D C11D H11D 109.9
C12D C11D H11D 109.9
C12E C11D H11D 109.9
C13D C12D C11D 115.0(2)
C13D C12D C11E 112.5(2)
C11D C12D C11E 89.80(17)
C13D C12D H12D 112.6
C11D C12D H12D 112.6
C11E C12D H12D 112.6
O12D C13D O11D 122.8(2)
O12D C13D C12D 123.2(2)
O11D C13D C12D 113.6(2)
O21D C21D C22D 107.9(2)
O21D C21D H21G 110.1
C22D C21D H21G 110.1
O21D C21D H21H 110.1
C22D C21D H21H 110.1
H21G C21D H21H 108.4
C13D O11D H1D 109.5
C2D O21D C21D 118.24(18)
C6E C1E C2E 118.1(2)
C6E C1E C11E 124.3(2)
C2E C1E C11E 117.1(2)
O21E C2E C3E 124.2(2)
O21E C2E C1E 115.0(2)
C3E C2E C1E 120.8(2)
C4E C3E C2E 119.5(2)
C4E C3E H3E 120.3
C2E C3E H3E 120.3
C5E C4E C3E 121.2(2)
C5E C4E H4E 119.4
C3E C4E H4E 119.4
C4E C5E C6E 118.7(3)
C4E C5E H5E 120.7
C6E C5E H5E 120.7
C1E C6E C5E 121.8(2)
C1E C6E H6E 119.1
C5E C6E H6E 119.1
C1E C11E C12E 119.8(2)
C1E C11E C12D 115.7(2)
C12E C11E C12D 90.21(18)
C1E C11E H11E 109.9
C12E C11E H11E 109.9
C12D C11E H11E 109.9
C13E C12E C11E 115.6(2)
C13E C12E C11D 111.38(19)
C11E C12E C11D 89.61(17)
C13E C12E H12E 112.8
C11E C12E H12E 112.8
C11D C12E H12E 112.8
O12E C13E O11E 123.8(2)
O12E C13E C12E 122.6(2)
O11E C13E C12E 113.2(2)
O21E C21E C22E 107.72(19)
O21E C21E H21I 110.2
C22E C21E H21I 110.2
O21E C21E H21J 110.2
C22E C21E H21J 110.2
H21I C21E H21J 108.5
C13E O11E H1E 109.5
C2E O21E C21E 117.59(18)

loop_
_geom_bond_atom_site_label_1
_geom_bond_atom_site_label_2
_geom_bond_distance
C1A C6A 1.3930
C1A C2A 1.4008
C1A C11A 1.4821
C2A O21A 1.3649
C2A C3A 1.3788
C3A C4A 1.3737
C3A H3A 0.9500
C4A C5A 1.3750
C4A H4A 0.9500
C5A C6A 1.3631
C5A H5A 0.9500
C6A H6A 0.9500
C11A C12A 1.3389
C11A H11A 0.9500
C12A C13A 1.4585
C12A H12A 0.9500
C13A O12A 1.2635
C13A O11A 1.2715
C21A O21A 1.4363
C21A C22A 1.4941
C21A H21A 0.9900
C21A H21B 0.9900
C22A H22A 0.9800
C22A H22B 0.9800
C22A H22C 0.9800
O11A H1A 0.8400
C1B C6B 1.3842
C1B C2B 1.4043
C1B C11B 1.4677
C2B O21B 1.3643
C2B C3B 1.3827
C3B C4B 1.3764
C3B H3B 0.9500
C4B C5B 1.3784
C4B H4B 0.9500
C5B C6B 1.3773
C5B H5B 0.9500
C6B H6B 0.9500
C11B C12B 1.3405
C11B H11B 0.9500
C12B C13B 1.4590
C12B H12B 0.9500
C13B O12B 1.2632
C13B O11B 1.2893
C21B O21B 1.4331
C21B C22B 1.4961
C21B H21C 0.9900
C21B H21D 0.9900
C22B H22D 0.9800
C22B H22E 0.9800
C22B H22F 0.9800
O11B H1B 0.8400
C1C C6C 1.399(3)
C1C C2C 1.404(3)
C1C C11C 1.459(3)
C2C O21C 1.362(2)
C2C C3C 1.396(3)
C3C C4C 1.375(3)
C3C H3C 0.9500
C4C C5C 1.381(3)
C4C H4C 0.9500
C5C C6C 1.382(3)
C5C H5C 0.9500
C6C H6C 0.9500
C11C C12C 1.334(3)
C11C H11C 0.9500
C12C C13C 1.459(3)
C12C H12C 0.9500
C13C O12C 1.228(2)
C13C O11C 1.317(2)
C21C O21C 1.440(2)
C21C C22C 1.495(3)
C21C H21E 0.9900
C21C H21F 0.9900
C22C H22G 0.9800
C22C H22H 0.9800
C22C H22I 0.9800
O11C H1C 0.8400
C1D C6D 1.389(3)
C1D C2D 1.396(3)
C1D C11D 1.517(3)
C2D O21D 1.374(3)
C2D C3D 1.390(3)
C3D C4D 1.378(3)
C3D H3D 0.9500
C4D C5D 1.376(3)
C4D H4D 0.9500
C5D C6D 1.387(3)
C5D H5D 0.9500
C6D H6D 0.9500
C11D C12D 1.542(3)
C11D C12E 1.599(4)
C11D H11D 1.0000
C12D C13D 1.509(3)
C12D C11E 1.598(4)
C12D H12D 1.0000
C13D O12D 1.215(3)
C13D O11D 1.322(3)
C21D O21D 1.428(3)
C21D C22D 1.496(3)
C21D H21G 0.9900
C21D H21H 0.9900
C22D H22J 0.9800
C22D H22K 0.9800
C22D H22L 0.9800
O11D H1D 0.8400
C1E C6E 1.383(3)
C1E C2E 1.395(3)
C1E C11E 1.512(3)
C2E O21E 1.374(3)
C2E C3E 1.389(3)
C3E C4E 1.377(3)
C3E H3E 0.9500
C4E C5E 1.377(3)
C4E H4E 0.9500
C5E C6E 1.392(3)
C5E H5E 0.9500
C6E H6E 0.9500
C11E C12E 1.547(3)
C11E H11E 1.0000
C12E C13E 1.502(3)
C12E H12E 1.0000
C13E O12E 1.221(3)
C13E O11E 1.309(3)
C21E O21E 1.438(3)
C21E C22E 1.501(3)
C21E H21I 0.9900
C21E H21J 0.9900
C22E H22M 0.9800
C22E H22N 0.9800
C22E H22O 0.9800
O11E H1E 0.8400

loop_
_geom_hbond_atom_site_label_D
_geom_hbond_atom_site_label_H
_geom_hbond_atom_site_label_A
_geom_hbond_site_symmetry_A
_geom_hbond_distance_DH
_geom_hbond_distance_HA
_geom_hbond_distance_DA
_geom_hbond_angle_DHA
O11A H1A O12D 2_655 0.84 1.66 2.472(11) 162.6
O11D H1D O12A 2_655 0.84 2.02 2.702(11) 138.0
O11D H1D O12D 2_655 0.84 1.98 2.718(3) 145.6
O11C H1C O12E 2_766 0.84 1.84 2.672(2) 172.0
O11E H1E O12C 2_766 0.84 1.83 2.648(2) 163.0
O11C H1C O12B 2_766 0.84 1.75 2.584(12) 171.9
O11B H1B O12C 2_766 0.84 1.69 2.515(12) 166.8
O11A H1A O12A 2_655 0.84 1.72 2.51(2) 155.5

loop_
_geom_torsion_atom_site_label_1
_geom_torsion_atom_site_label_2
_geom_torsion_atom_site_label_3
_geom_torsion_atom_site_label_4
_geom_torsion
C6A C1A C2A O21A -179.8
C11A C1A C2A O21A -3.3
C6A C1A C2A C3A 1.6
C11A C1A C2A C3A 178.1
O21A C2A C3A C4A 179.9
C1A C2A C3A C4A -1.6
C2A C3A C4A C5A 0.6
C3A C4A C5A C6A 0.3
C4A C5A C6A C1A -0.2
C2A C1A C6A C5A -0.7
C11A C1A C6A C5A -177.2
C6A C1A C11A C12A 0.1
C2A C1A C11A C12A -176.3
C1A C11A C12A C13A -179.9
C11A C12A C13A O12A -0.5
C11A C12A C13A O11A 179.6
C3A C2A O21A C21A 1.1
C1A C2A O21A C21A -177.4
C22A C21A O21A C2A 175.5
C6B C1B C2B O21B 179.7
C11B C1B C2B O21B 2.6
C6B C1B C2B C3B 0.1
C11B C1B C2B C3B -177.0
O21B C2B C3B C4B -179.6
C1B C2B C3B C4B -0.1
C2B C3B C4B C5B -0.2
C3B C4B C5B C6B 0.3
C4B C5B C6B C1B -0.3
C2B C1B C6B C5B 0.1
C11B C1B C6B C5B 177.2
C6B C1B C11B C12B 8.9
C2B C1B C11B C12B -174.1
C1B C11B C12B C13B 179.5
C11B C12B C13B O12B 6.2
C11B C12B C13B O11B -173.4
C3B C2B O21B C21B -3.4
C1B C2B O21B C21B 177.0
C22B C21B O21B C2B -175.8
C6C C1C C2C O21C 176.2(2)
C11C C1C C2C O21C -6.6(3)
C6C C1C C2C C3C -4.7(4)
C11C C1C C2C C3C 172.5(2)
O21C C2C C3C C4C -177.6(2)
C1C C2C C3C C4C 3.4(4)
C2C C3C C4C C5C 0.3(4)
C3C C4C C5C C6C -2.4(4)
C4C C5C C6C C1C 0.9(4)
C2C C1C C6C C5C 2.6(4)
C11C C1C C6C C5C -174.5(2)
C6C C1C C11C C12C 2.6(4)
C2C C1C C11C C12C -174.5(2)
C1C C11C C12C C13C 174.6(2)
C11C C12C C13C O12C 7.1(4)
C11C C12C C13C O11C -171.3(2)
C3C C2C O21C C21C 5.9(3)
C1C C2C O21C C21C -175.0(2)
C22C C21C O21C C2C 176.9(2)
C6D C1D C2D O21D 179.5(2)
C11D C1D C2D O21D 5.6(3)
C6D C1D C2D C3D 0.3(4)
C11D C1D C2D C3D -173.7(2)
O21D C2D C3D C4D -179.6(2)
C1D C2D C3D C4D -0.4(4)
C2D C3D C4D C5D 0.1(4)
C3D C4D C5D C6D 0.3(4)
C4D C5D C6D C1D -0.5(4)
C2D C1D C6D C5D 0.1(4)
C11D C1D C6D C5D 173.7(3)
C6D C1D C11D C12D 13.4(4)
C2D C1D C11D C12D -173.0(2)
C6D C1D C11D C12E -93.0(3)
C2D C1D C11D C12E 80.6(3)
C1D C11D C12D C13D 125.7(2)
C12E C11D C12D C13D -114.0(2)
C1D C11D C12D C11E -119.5(2)
C12E C11D C12D C11E 0.89(17)
C11D C12D C13D O12D 29.2(4)
C11E C12D C13D O12D -71.7(3)
C11D C12D C13D O11D -158.2(2)
C11E C12D C13D O11D 100.9(2)
C3D C2D O21D C21D 11.6(4)
C1D C2D O21D C21D -167.5(2)
C22D C21D O21D C2D 174.3(2)
C6E C1E C2E O21E 178.3(2)
C11E C1E C2E O21E -8.8(3)
C6E C1E C2E C3E -2.2(4)
C11E C1E C2E C3E 170.7(2)
O21E C2E C3E C4E -179.9(2)
C1E C2E C3E C4E 0.6(4)
C2E C3E C4E C5E 1.5(4)
C3E C4E C5E C6E -2.0(4)
C2E C1E C6E C5E 1.7(4)
C11E C1E C6E C5E -170.7(3)
C4E C5E C6E C1E 0.4(4)
C6E C1E C11E C12E -6.2(4)
C2E C1E C11E C12E -178.6(2)
C6E C1E C11E C12D 100.1(3)
C2E C1E C11E C12D -72.4(3)
C13D C12D C11E C1E -7.3(3)
C11D C12D C11E C1E -124.5(2)
C13D C12D C11E C12E 116.2(2)
C11D C12D C11E C12E -0.92(18)
C1E C11E C12E C13E -125.4(3)
C12D C11E C12E C13E 114.5(2)
C1E C11E C12E C11D 120.9(2)
C12D C11E C12E C11D 0.88(17)
C1D C11D C12E C13E 5.0(3)
C12D C11D C12E C13E -118.4(2)
C1D C11D C12E C11E 122.4(2)
C12D C11D C12E C11E -0.91(18)
C11E C12E C13E O12E -20.7(3)
C11D C12E C13E O12E 79.6(3)
C11E C12E C13E O11E 165.4(2)
C11D C12E C13E O11E -94.3(2)
C3E C2E O21E C21E -17.2(4)
C1E C2E O21E C21E 162.2(2)
C22E C21E O21E C2E -169.7(2)
